data_4082744
loop_
_publ_author_name
'Liu, Jun-Feng'
'Pan, Fu-Xing'
'Yao, Shuang'
'Min, Xue'
'Cui, Dongmei'
'Sun, Zhong-Ming'

_publ_section_title
;
 Syntheses, Structure, and Properties of Mixed Cp--Amidinate
 Rare-Earth-Metal(III) Complexes
;
_journal_issue 6
_journal_name_full Organometallics
_journal_page_first 1374
_journal_paper_doi 10.1021/om400856d
_journal_volume 33
_journal_year 2014
_chemical_formula_sum 'C24 H33 Eu N2 Si'
_chemical_formula_weight 529.57
_chemical_name_systematic
; 
 ? 
;
_space_group_IT_number 4
_symmetry_cell_setting monoclinic
_symmetry_space_group_name_Hall 'P 2yb'
_symmetry_space_group_name_H-M 'P 1 21 1'
_atom_sites_solution_hydrogens geom
_atom_sites_solution_primary direct
_atom_sites_solution_secondary difmap
_audit_creation_method SHELXL-97
_cell_angle_alpha 90.00
_cell_angle_beta 112.2710(10)
_cell_angle_gamma 90.00
_cell_formula_units_Z 2
_cell_length_a 8.4320(6)
_cell_length_b 16.0420(12)
_cell_length_c 9.9640(8)
_cell_measurement_temperature 293(2)
_cell_volume 1247.25(16)
_computing_structure_refinement 'SHELXL-97 (Sheldrick, 1997)'
_computing_structure_solution 'SHELXS-97 (Sheldrick, 1990)'
_diffrn_ambient_temperature 293(2)
_diffrn_measured_fraction_theta_full 0.992
_diffrn_measured_fraction_theta_max 0.992
_diffrn_radiation_monochromator graphite
_diffrn_radiation_source 'fine-focus sealed tube'
_diffrn_radiation_type MoK\a
_diffrn_radiation_wavelength 0.71073
_diffrn_reflns_av_R_equivalents 0.0352
_diffrn_reflns_av_sigmaI/netI 0.0570
_diffrn_reflns_limit_h_max 10
_diffrn_reflns_limit_h_min -10
_diffrn_reflns_limit_k_max 13
_diffrn_reflns_limit_k_min -19
_diffrn_reflns_limit_l_max 12
_diffrn_reflns_limit_l_min -12
_diffrn_reflns_number 7028
_diffrn_reflns_theta_full 26.16
_diffrn_reflns_theta_max 26.16
_diffrn_reflns_theta_min 2.21
_exptl_absorpt_coefficient_mu 2.573
_exptl_absorpt_correction_T_max 0.7453
_exptl_absorpt_correction_T_min 0.6636
_exptl_absorpt_correction_type multi-scan
_exptl_absorpt_process_details sadabs
_exptl_crystal_density_diffrn 1.410
_exptl_crystal_density_method 'not measured'
_exptl_crystal_F_000 536
_exptl_crystal_size_max 0.22
_exptl_crystal_size_mid 0.16
_exptl_crystal_size_min 0.13
_refine_diff_density_max 0.384
_refine_diff_density_min -0.353
_refine_diff_density_rms 0.066
_refine_ls_abs_structure_details 'Flack H D (1983), Acta Cryst. A39, 876-881'
_refine_ls_abs_structure_Flack 0.003(15)
_refine_ls_extinction_method none
_refine_ls_goodness_of_fit_ref 0.938
_refine_ls_hydrogen_treatment mixed
_refine_ls_matrix_type full
_refine_ls_number_parameters 254
_refine_ls_number_reflns 3630
_refine_ls_number_restraints 13
_refine_ls_restrained_S_all 0.943
_refine_ls_R_factor_all 0.0366
_refine_ls_R_factor_gt 0.0298
_refine_ls_shift/su_max 0.002
_refine_ls_shift/su_mean 0.000
_refine_ls_structure_factor_coef Fsqd
_refine_ls_weighting_details 'calc w=1/[\s^2^(Fo^2^)+(0.0000P)^2^+0.0000P] where P=(Fo^2^+2Fc^2^)/3'
_refine_ls_weighting_scheme calc
_refine_ls_wR_factor_gt 0.0531
_refine_ls_wR_factor_ref 0.0556
_reflns_number_gt 3195
_reflns_number_total 3630
_reflns_threshold_expression >2sigma(I)
_cod_data_source_file om400856d_si_002.cif
_cod_data_source_block 11
_cod_depositor_comments
;
The following automatic conversions were performed:

'_symmetry_cell_setting' value 'Monoclinic' changed to 'monoclinic'
according to
/usr/data/users/saulius/crontab/automatic-downloads/current/ACS/lib/dictionaries/cif_core.dic
dictionary named 'cif_core.dic' version 2.4.2 from 2011-04-26.

Automatic conversion script
Id: cif_fix_values 2281 2013-09-26 08:29:07Z andrius 
;
_cod_original_sg_symbol_H-M P2(1)
_cod_database_code 4082744

loop_
_symmetry_equiv_pos_as_xyz
'x, y, z'
'-x, y+1/2, -z'

loop_
_atom_site_label
_atom_site_type_symbol
_atom_site_fract_x
_atom_site_fract_y
_atom_site_fract_z
_atom_site_U_iso_or_equiv
_atom_site_adp_type
_atom_site_occupancy
_atom_site_symmetry_multiplicity
_atom_site_calc_flag
_atom_site_refinement_flags
Eu1 Eu 0.15029(3) 0.24030(2) 1.00259(2) 0.04499(9) Uani 1 1 d .
Si1 Si -0.2129(3) 0.18289(14) 0.6603(2) 0.0572(9) Uani 0.758(8) 1 d P
C0 C -0.2129(3) 0.18289(14) 0.6603(2) 0.0572(9) Uani 0.242(8) 1 d P
N1 N -0.0586(5) 0.2456(6) 0.7643(4) 0.0549(12) Uani 1 1 d .
N2 N 0.1459(7) 0.3442(3) 0.8334(6) 0.0575(14) Uani 1 1 d .
C1 C -0.0009(9) 0.3187(4) 0.7375(7) 0.0556(17) Uani 1 1 d .
C2 C -0.1149(9) 0.3694(4) 0.6093(7) 0.0569(18) Uani 1 1 d .
C3 C -0.2393(9) 0.4197(5) 0.6263(7) 0.0650(19) Uani 1 1 d .
H3 H -0.2503 0.4223 0.7156 0.078 Uiso 1 1 calc R
C4 C -0.3479(10) 0.4663(5) 0.5103(7) 0.080(2) Uani 1 1 d .
H4 H -0.4316 0.4999 0.5220 0.095 Uiso 1 1 calc R
C5 C -0.3317(10) 0.4627(5) 0.3794(8) 0.079(2) Uani 1 1 d .
H5 H -0.4025 0.4947 0.3020 0.094 Uiso 1 1 calc R
C6 C -0.2126(10) 0.4127(6) 0.3631(7) 0.083(2) Uani 1 1 d .
H6 H -0.2035 0.4099 0.2731 0.099 Uiso 1 1 calc R
C7 C -0.1025(10) 0.3652(6) 0.4765(7) 0.074(3) Uani 1 1 d .
H7 H -0.0214 0.3308 0.4624 0.089 Uiso 1 1 calc R
C8 C -0.0943(12) 0.3135(8) 1.0739(10) 0.090(3) Uani 1 1 d .
H8 H -0.1952 0.3260 0.9961 0.108 Uiso 1 1 calc R
C9 C 0.0439(16) 0.3632(5) 1.1322(12) 0.095(3) Uani 1 1 d .
H9 H 0.0539 0.4169 1.1012 0.113 Uiso 1 1 calc R
C10 C 0.1682(13) 0.3221(9) 1.2450(12) 0.113(4) Uani 1 1 d .
H10 H 0.2759 0.3423 1.3029 0.135 Uiso 1 1 calc R
C11 C 0.1019(14) 0.2468(12) 1.2541(8) 0.099(3) Uani 1 1 d .
H11 H 0.1571 0.2053 1.3205 0.119 Uiso 1 1 calc R
C12 C -0.0571(11) 0.2415(11) 1.1515(11) 0.095(2) Uani 1 1 d .
H12 H -0.1298 0.1958 1.1361 0.114 Uiso 1 1 calc R
C13 C 0.2897(17) 0.1137(10) 0.9126(12) 0.120(5) Uani 1 1 d .
H13 H 0.2292 0.0989 0.8164 0.144 Uiso 1 1 calc R
C14 C 0.4187(17) 0.1701(9) 0.9642(18) 0.120(4) Uani 1 1 d .
H14 H 0.4653 0.1994 0.9074 0.144 Uiso 1 1 calc R
C15 C 0.4683(11) 0.1776(7) 1.1052(16) 0.108(3) Uani 1 1 d .
H15 H 0.5526 0.2135 1.1638 0.130 Uiso 1 1 calc R
C16 C 0.3766(16) 0.1243(8) 1.1503(11) 0.101(3) Uani 1 1 d .
H16 H 0.3866 0.1173 1.2458 0.121 Uiso 1 1 calc R
C17 C 0.2676(14) 0.0825(5) 1.0352(19) 0.110(4) Uani 1 1 d .
H17 H 0.1918 0.0408 1.0370 0.132 Uiso 1 1 calc R
C18 C -0.2276(11) 0.0999(5) 0.7774(9) 0.099(3) Uani 1 1 d .
H18A H -0.1228 0.0685 0.8108 0.149 Uiso 1 1 d R
H18B H -0.3214 0.0638 0.7248 0.149 Uiso 1 1 d R
H18C H -0.2460 0.1232 0.8591 0.149 Uiso 1 1 d R
C19 C -0.1628(13) 0.1369(8) 0.5204(11) 0.117(4) Uani 1 1 d U
H19A H -0.1250 0.1791 0.4709 0.176 Uiso 1 1 d R
H19B H -0.2627 0.1098 0.4528 0.176 Uiso 1 1 d R
H19C H -0.0732 0.0966 0.5613 0.176 Uiso 1 1 d R
C20 C -0.4226(8) 0.2259(8) 0.5855(9) 0.113(3) Uani 1 1 d .
H20A H -0.4460 0.2555 0.6596 0.170 Uiso 1 1 d R
H20B H -0.5048 0.1819 0.5482 0.170 Uiso 1 1 d R
H20C H -0.4302 0.2635 0.5084 0.170 Uiso 1 1 d R
C21 C 0.2393(5) 0.4212(3) 0.8201(5) 0.0605(16) Uani 0.758(8) 1 d P
Si0 Si 0.2393(5) 0.4212(3) 0.8201(5) 0.0605(16) Uani 0.242(8) 1 d P
C22 C 0.4023(9) 0.4232(6) 0.9808(8) 0.098(3) Uani 1 1 d .
H22A H 0.3586 0.4187 1.0566 0.147 Uiso 1 1 d R
H22B H 0.4634 0.4748 0.9910 0.147 Uiso 1 1 d R
H22C H 0.4783 0.3775 0.9874 0.147 Uiso 1 1 d R
C23 C 0.1434(11) 0.5066(5) 0.8119(10) 0.100(3) Uani 1 1 d .
H23A H 0.0495 0.5106 0.7199 0.150 Uiso 1 1 d R
H23B H 0.2214 0.5520 0.8220 0.150 Uiso 1 1 d R
H23C H 0.1007 0.5091 0.8885 0.150 Uiso 1 1 d R
C24 C 0.3212(11) 0.4158(6) 0.7047(9) 0.109(3) Uani 1 1 d U
H24A H 0.3779 0.3631 0.7125 0.163 Uiso 1 1 d R
H24B H 0.4029 0.4600 0.7204 0.163 Uiso 1 1 d R
H24C H 0.2333 0.4211 0.6097 0.163 Uiso 1 1 d R

loop_
_atom_site_aniso_label
_atom_site_aniso_U_11
_atom_site_aniso_U_22
_atom_site_aniso_U_33
_atom_site_aniso_U_23
_atom_site_aniso_U_13
_atom_site_aniso_U_12
Eu1 0.04472(14) 0.04397(14) 0.04648(14) 0.0048(3) 0.01750(10) 0.0102(2)
Si1 0.0544(14) 0.0466(14) 0.0577(15) -0.0105(11) 0.0067(11) -0.0064(10)
C0 0.0544(14) 0.0466(14) 0.0577(15) -0.0105(11) 0.0067(11) -0.0064(10)
N1 0.054(2) 0.058(3) 0.044(2) -0.001(5) 0.0084(18) 0.005(5)
N2 0.056(3) 0.054(3) 0.067(4) 0.007(3) 0.028(3) 0.004(3)
C1 0.070(5) 0.056(5) 0.052(4) 0.012(3) 0.035(4) 0.025(4)
C2 0.067(4) 0.059(4) 0.043(4) 0.008(3) 0.019(3) 0.016(4)
C3 0.079(5) 0.070(5) 0.056(4) 0.018(4) 0.037(4) 0.029(4)
C4 0.089(5) 0.083(6) 0.071(5) 0.020(4) 0.035(4) 0.038(4)
C5 0.082(5) 0.083(6) 0.062(5) 0.022(4) 0.017(4) 0.024(4)
C6 0.107(6) 0.102(6) 0.046(4) 0.016(4) 0.038(4) 0.019(6)
C7 0.089(6) 0.088(7) 0.057(5) 0.004(4) 0.042(4) 0.034(5)
C8 0.073(6) 0.120(9) 0.087(6) -0.013(6) 0.041(5) 0.036(6)
C9 0.141(9) 0.050(5) 0.134(9) -0.028(6) 0.099(8) -0.001(6)
C10 0.079(7) 0.172(12) 0.097(7) -0.080(8) 0.045(6) -0.044(8)
C11 0.121(7) 0.131(9) 0.062(4) 0.022(10) 0.054(5) 0.026(11)
C12 0.102(6) 0.086(6) 0.132(7) -0.039(11) 0.084(6) -0.015(10)
C13 0.097(8) 0.150(12) 0.081(7) -0.039(8) -0.003(7) 0.088(8)
C14 0.099(8) 0.149(11) 0.146(11) 0.077(9) 0.084(9) 0.076(8)
C15 0.052(5) 0.096(8) 0.150(11) 0.008(8) 0.008(6) 0.025(5)
C16 0.110(8) 0.102(8) 0.097(7) 0.040(7) 0.046(7) 0.060(7)
C17 0.088(7) 0.036(5) 0.201(13) 0.006(7) 0.048(9) 0.012(4)
C18 0.089(6) 0.067(5) 0.126(7) 0.014(5) 0.021(5) -0.028(5)
C19 0.123(8) 0.097(7) 0.111(7) -0.037(6) 0.021(6) -0.013(5)
C20 0.061(4) 0.091(9) 0.158(7) -0.041(8) 0.009(4) -0.009(5)
C21 0.069(3) 0.042(3) 0.081(3) 0.006(2) 0.040(3) -0.005(2)
Si0 0.069(3) 0.042(3) 0.081(3) 0.006(2) 0.040(3) -0.005(2)
C22 0.076(5) 0.100(7) 0.099(6) 0.005(5) 0.012(5) -0.042(5)
C23 0.119(7) 0.052(5) 0.151(8) -0.028(5) 0.076(6) -0.033(5)
C24 0.101(5) 0.100(6) 0.146(7) -0.003(5) 0.071(5) -0.023(5)

loop_
_atom_type_symbol
_atom_type_description
_atom_type_scat_dispersion_real
_atom_type_scat_dispersion_imag
_atom_type_scat_source
C C 0.0033 0.0016 'International Tables Vol C Tables 4.2.6.8 and 6.1.1.4'
H H 0.0000 0.0000 'International Tables Vol C Tables 4.2.6.8 and 6.1.1.4'
N N 0.0061 0.0033 'International Tables Vol C Tables 4.2.6.8 and 6.1.1.4'
Si Si 0.0817 0.0704 'International Tables Vol C Tables 4.2.6.8 and 6.1.1.4'
Eu Eu -0.1578 3.6682 'International Tables Vol C Tables 4.2.6.8 and 6.1.1.4'

loop_
_geom_angle_atom_site_label_1
_geom_angle_atom_site_label_2
_geom_angle_atom_site_label_3
_geom_angle
N2 Eu1 N1 56.8(2)
N2 Eu1 C13 100.8(4)
N1 Eu1 C13 86.9(3)
N2 Eu1 C16 134.4(3)
N1 Eu1 C16 133.1(4)
C13 Eu1 C16 48.8(3)
N2 Eu1 C15 106.3(4)
N1 Eu1 C15 130.9(3)
C13 Eu1 C15 48.5(3)
C16 Eu1 C15 29.0(3)
N2 Eu1 C14 88.9(3)
N1 Eu1 C14 102.7(4)
C13 Eu1 C14 29.4(3)
C16 Eu1 C14 47.2(3)
C15 Eu1 C14 28.3(3)
N2 Eu1 C12 123.5(4)
N1 Eu1 C12 99.3(3)
C13 Eu1 C12 130.8(6)
C16 Eu1 C12 100.3(4)
C15 Eu1 C12 124.0(5)
C14 Eu1 C12 147.4(4)
N2 Eu1 C11 132.1(4)
N1 Eu1 C11 128.1(3)
C13 Eu1 C11 125.8(5)
C16 Eu1 C11 81.0(4)
C15 Eu1 C11 98.2(4)
C14 Eu1 C11 125.7(4)
C12 Eu1 C11 29.0(2)
N2 Eu1 C9 84.7(2)
N1 Eu1 C9 101.5(3)
C13 Eu1 C9 171.6(4)
C16 Eu1 C9 123.0(4)
C15 Eu1 C9 124.1(4)
C14 Eu1 C9 146.0(5)
C12 Eu1 C9 47.5(4)
C11 Eu1 C9 47.8(4)
N2 Eu1 C17 131.0(4)
N1 Eu1 C17 104.8(4)
C13 Eu1 C17 30.2(3)
C16 Eu1 C17 29.0(3)
C15 Eu1 C17 48.1(3)
C14 Eu1 C17 48.0(4)
C12 Eu1 C17 103.1(5)
C11 Eu1 C17 95.9(5)
C9 Eu1 C17 143.6(4)
N2 Eu1 C8 94.3(3)
N1 Eu1 C8 84.0(2)
C13 Eu1 C8 154.2(5)
C16 Eu1 C8 128.1(3)
C15 Eu1 C8 145.0(4)
C14 Eu1 C8 173.2(4)
C12 Eu1 C8 29.3(3)
C11 Eu1 C8 48.3(3)
C9 Eu1 C8 29.0(3)
C17 Eu1 C8 131.4(4)
N2 Eu1 C10 106.0(4)
N1 Eu1 C10 130.5(3)
C13 Eu1 C10 142.0(4)
C16 Eu1 C10 93.4(4)
C15 Eu1 C10 97.6(4)
C14 Eu1 C10 124.6(5)
C12 Eu1 C10 48.0(3)
C11 Eu1 C10 29.0(4)
C9 Eu1 C10 29.6(3)
C17 Eu1 C10 117.1(5)
C8 Eu1 C10 48.8(3)
N1 Si1 C19 112.4(4)
N1 Si1 C20 116.5(5)
C19 Si1 C20 109.2(5)
N1 Si1 C18 105.8(4)
C19 Si1 C18 107.3(5)
C20 Si1 C18 104.8(5)
C1 N1 Si1 131.7(5)
C1 N1 Eu1 92.5(4)
Si1 N1 Eu1 135.7(5)
C1 N2 C21 125.2(5)
C1 N2 Eu1 93.2(4)
C21 N2 Eu1 141.2(4)
N2 C1 N1 116.3(5)
N2 C1 C2 124.8(7)
N1 C1 C2 118.6(6)
N2 C1 Eu1 58.6(3)
N1 C1 Eu1 58.6(3)
C2 C1 Eu1 165.4(4)
C7 C2 C3 119.1(6)
C7 C2 C1 122.2(6)
C3 C2 C1 118.6(5)
C2 C3 C4 120.2(6)
C5 C4 C3 120.0(7)
C6 C5 C4 119.4(7)
C5 C6 C7 122.1(6)
C2 C7 C6 119.2(7)
C9 C8 C12 106.4(9)
C9 C8 Eu1 75.4(5)
C12 C8 Eu1 75.2(4)
C8 C9 C10 109.5(9)
C8 C9 Eu1 75.6(5)
C10 C9 Eu1 75.6(5)
C11 C10 C9 106.1(9)
C11 C10 Eu1 75.0(5)
C9 C10 Eu1 74.7(5)
C12 C11 C10 109.0(13)
C12 C11 Eu1 75.5(4)
C10 C11 Eu1 76.0(5)
C11 C12 C8 109.1(13)
C11 C12 Eu1 75.6(4)
C8 C12 Eu1 75.6(5)
C14 C13 C17 105.1(10)
C14 C13 Eu1 75.9(6)
C17 C13 Eu1 75.9(5)
C15 C14 C13 110.6(11)
C15 C14 Eu1 75.7(5)
C13 C14 Eu1 74.7(5)
C14 C15 C16 108.1(10)
C14 C15 Eu1 76.0(5)
C16 C15 Eu1 75.3(5)
C15 C16 C17 109.1(10)
C15 C16 Eu1 75.8(5)
C17 C16 Eu1 76.3(5)
C16 C17 C13 107.0(10)
C16 C17 Eu1 74.7(5)
C13 C17 Eu1 73.9(5)
N2 C21 C24 114.6(5)
N2 C21 C23 116.4(4)
C24 C21 C23 111.9(6)
N2 C21 C22 101.6(4)
C24 C21 C22 106.0(5)
C23 C21 C22 104.6(6)

loop_
_geom_bond_atom_site_label_1
_geom_bond_atom_site_label_2
_geom_bond_distance
Eu1 N2 2.361(5)
Eu1 N1 2.361(4)
Eu1 C13 2.667(8)
Eu1 C16 2.672(8)
Eu1 C15 2.678(7)
Eu1 C14 2.682(8)
Eu1 C12 2.688(6)
Eu1 C11 2.689(6)
Eu1 C9 2.691(7)
Eu1 C17 2.692(8)
Eu1 C8 2.693(7)
Eu1 C10 2.702(8)
Si1 N1 1.660(7)
Si1 C19 1.765(10)
Si1 C20 1.777(8)
Si1 C18 1.806(8)
N1 C1 1.336(11)
N2 C1 1.310(8)
N2 C21 1.497(7)
C1 C2 1.513(8)
C2 C7 1.368(9)
C2 C3 1.384(9)
C3 C4 1.389(8)
C4 C5 1.364(9)
C5 C6 1.342(10)
C6 C7 1.387(9)
C8 C9 1.349(12)
C8 C12 1.359(15)
C9 C10 1.379(13)
C10 C11 1.349(17)
C11 C12 1.346(10)
C13 C14 1.357(15)
C13 C17 1.396(14)
C14 C15 1.311(13)
C15 C16 1.339(13)
C16 C17 1.345(13)
C21 C24 1.552(9)
C21 C23 1.578(9)
C21 C22 1.669(8)
